data_1510364
loop_
_publ_author_name
'Huppmann, P.'
'Seppelt, K.'
'Hartl, H.'

_publ_section_title
;
 Synthese und Struktur von Au (O Te F5)3
;
_journal_name_full 'Zeitschrift fuer Anorganische und Allgemeine Chemie'
_journal_page_first 26
_journal_page_last 32
_journal_paper_doi 10.1002/zaac.19855240504
_journal_volume 524
_journal_year 1985
_chemical_formula_sum 'Au0.667 F10.005 O2.001 Te2.001'
_chemical_name_systematic '(Au (O Te F5)3).667'
_space_group_IT_number 15
_symmetry_space_group_name_Hall '-C 2yc'
_symmetry_space_group_name_H-M 'C 1 2/c 1'
_cell_angle_alpha 90
_cell_angle_beta 94.3
_cell_angle_gamma 90
_cell_formula_units_Z 4
_cell_length_a 18.938
_cell_length_b 8.473
_cell_length_c 5.646
_cell_volume 903.416
_citation_journal_id_ASTM ZAACAB
_cod_data_source_file gold_44.cif
_cod_data_source_block Au0.667F10.005O2.001Te2.001
_cod_original_cell_volume 903.4164
_cod_database_code 1510364

loop_
_symmetry_equiv_pos_as_xyz
x,y,z
-x,y,-z+1/2
-x,-y,-z
x,-y,z-1/2
x+1/2,y+1/2,z
-x+1/2,y+1/2,-z+1/2
-x+1/2,-y+1/2,-z
x+1/2,-y+1/2,z-1/2

loop_
_atom_site_label
_atom_site_type_symbol
_atom_site_fract_x
_atom_site_fract_y
_atom_site_fract_z
_atom_site_occupancy
_atom_site_U_iso_or_equiv
F1 F-1 0.1795 0.42 0.239 1 0.0
F2 F-1 0.1817 0.205 0.531 1 0.0
F3 F-1 0.0823 0.285 -0.033 1 0.0
Te1 Te+6 0.12679 0.2412 0.2514 1 0.0
F5 F-1 0.0631 0.351 0.413 1 0.0
O1 O-2 0.0727 0.052 0.262 1 0.0
Au1 Au+3 0 0 0 0.667 0.0
F4 F-1 0.1935 0.136 0.098 1 0.0
